data_7251047
loop_
_publ_author_name
'Madu, Shadrack J.'
'Wang, Ke'
'F\'abi\'an, L\'aszl\'o'
'Li, Mingzhong'

_publ_section_title
;
 Novel multicomponent crystal forms of artesunate
;
_journal_issue 44
_journal_name_full CrystEngComm
_journal_page_first 7146
_journal_page_last 7169
_journal_paper_doi 10.1039/D5CE00279F
_journal_volume 27
_journal_year 2025
_chemical_absolute_configuration rmad
_chemical_formula_moiety 'C19 H28 O8, C7 H7 N O2'
_chemical_formula_sum 'C26 H35 N O10'
_chemical_formula_weight 521.55
_chemical_name_common 'artesunate 4-aminobenzoic acid'
_space_group_crystal_system monoclinic
_space_group_IT_number 4
_space_group_name_Hall 'P 2yb'
_space_group_name_H-M_alt 'P 1 21 1'
_atom_sites_solution_hydrogens mixed
_atom_sites_solution_primary dual
_audit_creation_date 2025-09-11
_audit_creation_method
; 
Olex2 1.5 
(compiled 2025.07.13 svn.rb7424ae for OlexSys, GUI svn.r7314) 
;
_audit_update_record
;
2025-10-07 deposited with the CCDC.	2025-10-15 downloaded from the CCDC.
;
_cell_angle_alpha 90
_cell_angle_beta 96.1350(10)
_cell_angle_gamma 90
_cell_formula_units_Z 2
_cell_length_a 5.69290(10)
_cell_length_b 17.0162(2)
_cell_length_c 13.4451(2)
_cell_measurement_reflns_used 10715
_cell_measurement_temperature 100.00(11)
_cell_measurement_theta_max 76.4160
_cell_measurement_theta_min 3.2700
_cell_volume 1294.99(3)
_computing_cell_refinement 'CrysAlisPro 1.171.42.84a (Rigaku OD, 2023)'
_computing_data_collection 'CrysAlisPro 1.171.42.84a (Rigaku OD, 2023)'
_computing_data_reduction 'CrysAlisPro 1.171.42.84a (Rigaku OD, 2023)'
_computing_molecular_graphics 'Olex2 1.5 (Dolomanov et al., 2009)'
_computing_publication_material 'Olex2 1.5 (Dolomanov et al., 2009)'
_computing_structure_refinement 'SHELXL 2018/3 (Sheldrick, 2015)'
_computing_structure_solution 'SHELXT 2018/2 (Sheldrick, 2018)'
_diffrn_ambient_environment N~2~
_diffrn_ambient_temperature 100.00(11)
_diffrn_detector 'Hybrid Pixel Array Detector'
_diffrn_detector_area_resol_mean 10.0000
_diffrn_detector_type HyPix
_diffrn_measured_fraction_theta_full 1.000
_diffrn_measured_fraction_theta_max 0.943
_diffrn_measurement_details
;
List of Runs (angles in degrees, time in seconds):

  # Type    Start    End  Width  t~exp~   \w     \q     \k     \f   Frames
#--------------------------------------------------------------------------
  1  \w    -51.00 -20.00   0.50    0.66    --  -91.75  45.00  30.00   62
  2  \w    -51.00 -22.00   0.50    0.66    --  -91.75  61.00 -30.00   58
  3  \w    -50.00 -21.00   0.50    0.66    --  -91.75  45.00 -90.00   58
  4  \w    -62.00  23.00   0.50    0.16    --  -47.29  57.00-180.00  170
  5  \w    -50.00 -21.00   0.50    0.66    --  -91.75  45.00-180.00   58
  6  \w    -49.00 -20.00   0.50    0.66    --  -91.75  45.00 -60.00   58
  7  \w    -51.00 -22.00   0.50    0.66    --  -91.75  45.00  90.00   58
  8  \w    -48.00 -21.00   0.50    0.66    --  -91.75  45.00 150.00   54
  9  \w     -6.00  26.00   0.50    0.16    --  -47.29  37.00  60.00   64
 10  \w    121.00 177.00   0.50    0.66    --  106.64  61.00 -90.00  112
 11  \w    130.00 167.00   0.50    0.66    --  106.64  61.00-120.00   74
 12  \w     96.00 176.00   0.50    0.66    --  106.64 125.00 -60.00  160
 13  \w    146.00 172.00   0.50    0.66    --  106.64  83.00 -31.00   52
 14  \w    101.00 133.00   0.50    0.66    --  106.64  83.00 -31.00   64
 15  \w    101.00 131.00   0.50    0.66    --  106.64  15.00 -90.00   60
 16  \w     41.00  66.00   0.50    0.66    --  106.64 -61.00  60.00   50
 17  \w     44.00  71.00   0.50    0.66    --  106.64 -61.00 120.00   54
 18  \w     35.00  71.00   0.50    0.66    --  106.64 -61.00 -30.00   72
 19  \w    -27.00  19.00   0.50    0.16    --   47.29 -19.00 -90.00   92
 20  \w    -15.00  18.00   0.50    0.16    --   47.29 -19.00 -60.00   66
 21  \w     50.00 101.00   0.50    0.66    --  106.64 -83.00-151.00  102
 22  \w     44.00 105.00   0.50    0.66    --  106.64 -94.00-150.00  122
 23  \w     66.00 107.00   0.50    0.66    --  106.64-125.00  30.00   82
 24  \w     39.00  73.00   0.50    0.66    --  106.64-125.00 -30.00   68
 25  \w      2.00  32.00   0.50    0.16    --   47.29 -83.00-151.00   60
 26  \w    -72.00   7.00   0.50    0.16    --  -47.29  83.00 -31.00  158
 27  \w    -68.00 -21.00   0.50    0.66    --  -91.75  83.00 -31.00   94
 28  \w   -113.00 -37.00   0.50    0.16    --  -47.29 -37.00 120.00  152
 29  \w   -161.00-115.00   0.50    0.66    --  -91.75 -61.00 150.00   92
 30  \w   -161.00-103.00   0.50    0.66    --  -91.75 -61.00 120.00  116
 31  \w   -163.00-111.00   0.50    0.66    --  -91.75 -77.00  90.00  104
 32  \w   -162.00-126.00   0.50    0.66    --  -91.75 -45.00  60.00   72
 33  \w   -124.00 -78.00   0.50    0.66    --  -91.75 -15.00  90.00   92
 34  \w   -106.00 -79.00   0.50    0.66    --  -91.75 -45.00  60.00   54
 35  \w   -111.00 -84.00   0.50    0.66    --  -91.75 -15.00  30.00   54
 36  \w   -164.00-138.00   0.50    0.66    --  -91.75 -15.00  30.00   52
 37  \w   -123.00 -82.00   0.50    0.66    --  -91.75 -45.00 -90.00   82
 38  \w   -132.00 -80.00   0.50    0.66    --  -91.75 -45.00-120.00  104
 39  \w   -145.00-120.00   0.50    0.66    --  -91.75 -83.00-151.00   50
;
_diffrn_measurement_device 'four-circle diffractometer'
_diffrn_measurement_device_type 'XtaLAB Synergy, Dualflex, HyPix'
_diffrn_measurement_method '\w scans'
_diffrn_orient_matrix_type 'CrysAlisPro convention (1999,Acta A55,543-557)'
_diffrn_orient_matrix_UB_11 -0.0432758000
_diffrn_orient_matrix_UB_12 0.0020506000
_diffrn_orient_matrix_UB_13 0.1111480000
_diffrn_orient_matrix_UB_21 0.1299539000
_diffrn_orient_matrix_UB_22 0.0793893000
_diffrn_orient_matrix_UB_23 0.0124077000
_diffrn_orient_matrix_UB_31 -0.2351915000
_diffrn_orient_matrix_UB_32 0.0434452000
_diffrn_orient_matrix_UB_33 -0.0278804000
_diffrn_radiation_monochromator mirror
_diffrn_radiation_probe x-ray
_diffrn_radiation_type 'Cu K\a'
_diffrn_radiation_wavelength 1.54184
_diffrn_reflns_av_R_equivalents 0.0361
_diffrn_reflns_av_unetI/netI 0.0337
_diffrn_reflns_Laue_measured_fraction_full 1.000
_diffrn_reflns_Laue_measured_fraction_max 0.943
_diffrn_reflns_limit_h_max 6
_diffrn_reflns_limit_h_min -6
_diffrn_reflns_limit_k_max 21
_diffrn_reflns_limit_k_min -20
_diffrn_reflns_limit_l_max 16
_diffrn_reflns_limit_l_min -16
_diffrn_reflns_number 14940
_diffrn_reflns_point_group_measured_fraction_full 0.999
_diffrn_reflns_point_group_measured_fraction_max 0.912
_diffrn_reflns_theta_full 67.684
_diffrn_reflns_theta_max 77.419
_diffrn_reflns_theta_min 3.306
_diffrn_source 'micro-focus sealed X-ray tube'
_diffrn_source_type 'PhotonJet (Cu) X-ray Source'
_exptl_absorpt_coefficient_mu 0.861
_exptl_absorpt_correction_T_max 1.00000
_exptl_absorpt_correction_T_min 0.85477
_exptl_absorpt_correction_type multi-scan
_exptl_absorpt_process_details
; 
CrysAlisPro 1.171.42.84a (Rigaku Oxford Diffraction, 2023) 
Empirical absorption correction using spherical harmonics, 
implemented in SCALE3 ABSPACK scaling algorithm. 
;
_exptl_crystal_colour colourless
_exptl_crystal_density_diffrn 1.338
_exptl_crystal_description block
_exptl_crystal_F_000 556
_exptl_crystal_size_max 0.300
_exptl_crystal_size_mid 0.200
_exptl_crystal_size_min 0.050
_refine_diff_density_max 0.179
_refine_diff_density_min -0.171
_refine_diff_density_rms 0.032
_refine_ls_abs_structure_details
; 
 Flack x determined using 2118 quotients [(I+)-(I-)]/[(I+)+(I-)] 
 (Parsons, Flack and Wagner, Acta Cryst. B69 (2013) 249-259). 
;
_refine_ls_abs_structure_Flack 0.09(8)
_refine_ls_extinction_coef 0.0027(4)
_refine_ls_extinction_expression Fc^*^=kFc[1+0.001xFc^2^\l^3^/sin(2\q)]^-1/4^
_refine_ls_extinction_method 'SHELXL-2018/3 (Sheldrick 2018)'
_refine_ls_goodness_of_fit_ref 1.033
_refine_ls_hydrogen_treatment mixed
_refine_ls_matrix_type full
_refine_ls_number_parameters 424
_refine_ls_number_reflns 5007
_refine_ls_number_restraints 243
_refine_ls_restrained_S_all 1.040
_refine_ls_R_factor_all 0.0352
_refine_ls_R_factor_gt 0.0339
_refine_ls_shift/su_max 0.000
_refine_ls_shift/su_mean 0.000
_refine_ls_structure_factor_coef Fsqd
_refine_ls_weighting_details 'w=1/[\s^2^(Fo^2^)+(0.0345P)^2^+0.3023P] where P=(Fo^2^+2Fc^2^)/3'
_refine_ls_weighting_scheme calc
_refine_ls_wR_factor_gt 0.0836
_refine_ls_wR_factor_ref 0.0847
_reflns_Friedel_coverage 0.870
_reflns_Friedel_fraction_full 0.997
_reflns_Friedel_fraction_max 0.880
_reflns_number_gt 4810
_reflns_number_total 5007
_reflns_threshold_expression 'I > 2\s(I)'
_cod_data_source_file d5ce00279f2.cif
_cod_data_source_block rev2
_cod_depositor_comments 'Adding full bibliography for 7251047--7251052.cif.'
_cod_database_code 7251047
_shelx_shelxl_version_number 2018/3
_shelx_space_group_comment
; 
The symmetry employed for this shelxl refinement is uniquely defined 
by the following loop, which should always be used as a source of 
symmetry information in preference to the above space-group names. 
They are only intended as comments. 
;
_olex2_refinement_description
; 
1. Fixed Uiso 
 At 1.2 times of: 
  All C(H) groups, All C(H,H) groups, All N(H,H) groups 
 At 1.5 times of: 
  All C(H,H,H) groups 
2. Restrained distances 
 O9B-H9B = O9C-H9B = O21-H21 
 0.84 with sigma of 0.02 
 C1B-C2B \\sim C1C-C2C 
 with sigma of 0.02 
 C1B-C6B \\sim C1C-C6C 
 with sigma of 0.02 
 C1B-C7B \\sim C1C-C7C 
 with sigma of 0.02 
 C2B-C3B \\sim C2C-C3C 
 with sigma of 0.02 
 C3B-C4B \\sim C3C-C4C 
 with sigma of 0.02 
 C4B-N4B \\sim C4C-N4C 
 with sigma of 0.02 
 C4B-C5B \\sim C4C-C5C 
 with sigma of 0.02 
 C5B-C6B \\sim C5C-C6C 
 with sigma of 0.02 
 C7B-O8B \\sim C7C-O8C 
 with sigma of 0.02 
 C7B-O9B \\sim C7C-O9C 
 with sigma of 0.02 
 C1B-C3B \\sim C1C-C3C 
 with sigma of 0.04 
 C1B-C5B \\sim C1C-C5C 
 with sigma of 0.04 
 C1B-O8B \\sim C1C-O8C 
 with sigma of 0.04 
 C1B-O9B \\sim C1C-O9C 
 with sigma of 0.04 
 C2B-C4B \\sim C2C-C4C 
 with sigma of 0.04 
 C2B-C6B \\sim C2C-C6C 
 with sigma of 0.04 
 C2B-C7B \\sim C2C-C7C 
 with sigma of 0.04 
 C3B-N4B \\sim C3C-N4C 
 with sigma of 0.04 
 C3B-C5B \\sim C3C-C5C 
 with sigma of 0.04 
 C4B-C6B \\sim C4C-C6C 
 with sigma of 0.04 
 N4B-C5B \\sim N4C-C5C 
 with sigma of 0.04 
 C6B-C7B \\sim C6C-C7C 
 with sigma of 0.04 
 O8B-O9B \\sim O8C-O9C 
 with sigma of 0.04 
 C6-C7 \\sim C6-C7D 
 with sigma of 0.02 
 C7-C8 \\sim C7D-C8D 
 with sigma of 0.02 
 C8-C8A \\sim C8D-C8E 
 with sigma of 0.02 
 C8A-C9 \\sim C8E-C9D 
 with sigma of 0.02 
 C8A-C12A \\sim C8E-C12A 
 with sigma of 0.02 
 C9-C9M \\sim C9D-C9N 
 with sigma of 0.02 
 C9-C10 \\sim C9D-C10 
 with sigma of 0.02 
 C6-C8 \\sim C6-C8D 
 with sigma of 0.04 
 C7-C8A \\sim C7D-C8E 
 with sigma of 0.04 
 C8-C9 \\sim C8D-C9D 
 with sigma of 0.04 
 C8-C12A \\sim C8D-C12A 
 with sigma of 0.04 
 C8A-C9M \\sim C8E-C9N 
 with sigma of 0.04 
 C8A-C10 \\sim C8E-C10 
 with sigma of 0.04 
 C9-C12A \\sim C9D-C12A 
 with sigma of 0.04 
 C9M-C10 \\sim C9N-C10 
 with sigma of 0.04 
3. Uiso/Uaniso restraints and constraints 
Uanis(C1B) = Uanis(C1C) 
Uanis(C2B) = Uanis(C2C) 
Uanis(C6B) = Uanis(C6C) 
Uanis(C7B) = Uanis(C7C) 
Uanis(C3B) = Uanis(C3C) 
Uanis(N4B) = Uanis(N4C) 
Uanis(C4B) = Uanis(C4C) 
Uanis(C5B) = Uanis(C5C) 
Uanis(O8B) = Uanis(O8C) 
Uanis(O9B) = Uanis(O9C) 
4. Rigid body (RIGU) restrains 
 C7C, C1C, C2C, C6C, C3C, C5C, O8C, O9C, C4C, N4C 
 with sigma for 1-2 distances of 0.001 and sigma for 1-3 distances of 0.001 
 C6B, C1B, C2B, C7B, C3B, C5B, O8B, O9B, C4B, N4B 
 with sigma for 1-2 distances of 0.001 and sigma for 1-3 distances of 0.001 
 C9, C9M, C8A, C12A, C8, C7, C6 
 with sigma for 1-2 distances of 0.001 and sigma for 1-3 distances of 0.001 
 C6, C7D, C8D, C8E, C9D, C10 
 with sigma for 1-2 distances of 0.001 and sigma for 1-3 distances of 0.001 
5. Others 
 Sof(C1C)=Sof(C2C)=Sof(H2C)=Sof(C3C)=Sof(H3C)=Sof(C4C)=Sof(N4C)=Sof(H4CA)= 
 Sof(H4CB)=Sof(C5C)=Sof(H5C)=Sof(C6C)=Sof(H6C)=Sof(C7C)=Sof(O8C)=Sof(O9C)=1- 
 FVAR(1) 
 Sof(C1B)=Sof(C2B)=Sof(H2B)=Sof(C3B)=Sof(H3B)=Sof(C4B)=Sof(N4B)=Sof(H4BA)= 
 Sof(H4BB)=Sof(C5B)=Sof(H5BA)=Sof(C6B)=Sof(H6BA)=Sof(C7B)=Sof(O8B)=Sof(O9B)= 
 FVAR(1) 
 Sof(H6B)=Sof(H10A)=Sof(C9D)=Sof(H9D)=Sof(C9N)=Sof(H9NA)=Sof(H9NB)=Sof(H9NC)= 
 Sof(C8E)=Sof(H8E)=Sof(C8D)=Sof(H8DA)=Sof(H8DB)=Sof(C7D)=Sof(H7DA)=Sof(H7DB)=1- 
 FVAR(2) 
 Sof(H6A)=Sof(C7)=Sof(H7A)=Sof(H7B)=Sof(C8)=Sof(H8A)=Sof(H8B)=Sof(C8A)= 
 Sof(H8AA)=Sof(C9)=Sof(H9)=Sof(C9M)=Sof(H9MA)=Sof(H9MB)=Sof(H9MC)=Sof(H10)= 
 FVAR(2) 
6.a Ternary CH refined with riding coordinates: 
 C5A(H5AA), C6(H6A), C6(H6B), C8A(H8AA), C9(H9), C10(H10), C10(H10A), C12(H12), 
  C9D(H9D), C8E(H8E) 
6.b Secondary CH2 refined with riding coordinates: 
 C4(H4A,H4B), C5(H5A,H5B), C7(H7A,H7B), C8(H8A,H8B), C17(H17A,H17B), C18(H18A, 
 H18B), C8D(H8DA,H8DB), C7D(H7DA,H7DB) 
6.c Aromatic/amide H refined with riding coordinates: 
 C2B(H2B), C3B(H3B), C5B(H5BA), C6B(H6BA), C2C(H2C), C3C(H3C), C5C(H5C), 
 C6C(H6C) 
6.d X=CH2 refined with riding coordinates: 
 N4B(H4BA,H4BB), N4C(H4CA,H4CB) 
6.e Idealised Me refined as rotating group: 
 C3M(H3MA,H3MB,H3MC), C6M(H6MA,H6MB,H6MC), C9M(H9MA,H9MB,H9MC), C9N(H9NA,H9NB, 
 H9NC) 
;
_olex2_submission_special_instructions 'No special instructions were received'
_oxdiff_exptl_absorpt_empirical_details
;
Empirical correction (ABSPACK) includes:
- Absorption correction using spherical harmonics
- Frame scaling
;
_oxdiff_exptl_absorpt_empirical_full_max 1.255
_oxdiff_exptl_absorpt_empirical_full_min 0.793

loop_
_space_group_symop_operation_xyz
'x, y, z'
'-x, y+1/2, -z'

loop_
_atom_site_label
_atom_site_type_symbol
_atom_site_fract_x
_atom_site_fract_y
_atom_site_fract_z
_atom_site_U_iso_or_equiv
_atom_site_adp_type
_atom_site_occupancy
_atom_site_site_symmetry_order
_atom_site_calc_flag
_atom_site_refinement_flags_posn
_atom_site_refinement_flags_adp
_atom_site_refinement_flags_occupancy
_atom_site_disorder_assembly
_atom_site_disorder_group
O1 O 1.0236(3) 0.62563(14) 0.72107(16) 0.0490(6) Uani 1 1 d . . . . .
O2 O 1.0455(3) 0.69023(15) 0.65026(19) 0.0540(6) Uani 1 1 d . . . . .
C3 C 0.9063(5) 0.75337(19) 0.6772(3) 0.0504(8) Uani 1 1 d . . . . .
C3M C 0.9726(9) 0.8189(2) 0.6098(4) 0.0837(15) Uani 1 1 d . . . . .
H3MA H 0.978959 0.798464 0.542000 0.126 Uiso 1 1 calc R U . . .
H3MB H 1.127706 0.839883 0.635323 0.126 Uiso 1 1 calc R U . . .
H3MC H 0.854205 0.860765 0.608411 0.126 Uiso 1 1 calc R U . . .
C4 C 0.9435(6) 0.7733(2) 0.7887(3) 0.0585(10) Uani 1 1 d . . . . .
H4A H 1.104785 0.757021 0.815591 0.070 Uiso 1 1 calc R U . . .
H4B H 0.933108 0.831045 0.796559 0.070 Uiso 1 1 calc R U . . .
C5 C 0.7670(5) 0.73469(17) 0.8505(2) 0.0418(6) Uani 1 1 d . . . . .
H5A H 0.607748 0.755340 0.827733 0.050 Uiso 1 1 calc R U . . .
H5B H 0.805366 0.750670 0.921146 0.050 Uiso 1 1 calc R U . . .
C5A C 0.7575(5) 0.64487(16) 0.84606(19) 0.0352(6) Uani 1 1 d . . . . .
H5AA H 0.899330 0.625527 0.889431 0.042 Uiso 1 1 calc R U . . .
C6 C 0.5422(5) 0.61392(15) 0.89223(18) 0.0348(6) Uani 1 1 d D . . . .
H6A H 0.393792 0.631057 0.851466 0.042 Uiso 0.49(3) 1 calc R U P A 1
H6B H 0.402418 0.639741 0.854244 0.042 Uiso 0.51(3) 1 calc R U P A 2
C6M C 0.5403(6) 0.64070(17) 1.0011(2) 0.0467(7) Uani 1 1 d . . . . .
H6MA H 0.689126 0.625507 1.039693 0.070 Uiso 1 1 calc R U . . .
H6MB H 0.408012 0.615747 1.029947 0.070 Uiso 1 1 calc R U . . .
H6MC H 0.522488 0.697939 1.003124 0.070 Uiso 1 1 calc R U . . .
C7 C 0.570(2) 0.5242(5) 0.8861(8) 0.0283(19) Uani 0.49(3) 1 d D . P A 1
H7A H 0.718980 0.508855 0.925852 0.034 Uiso 0.49(3) 1 calc R U P A 1
H7B H 0.438409 0.499148 0.917033 0.034 Uiso 0.49(3) 1 calc R U P A 1
C8 C 0.571(2) 0.4921(6) 0.7799(7) 0.0259(18) Uani 0.49(3) 1 d D . P A 1
H8A H 0.582298 0.434069 0.782440 0.031 Uiso 0.49(3) 1 calc R U P A 1
H8B H 0.421409 0.506259 0.739748 0.031 Uiso 0.49(3) 1 calc R U P A 1
C8A C 0.778(3) 0.5248(7) 0.7296(9) 0.0291(19) Uani 0.49(3) 1 d D . P A 1
H8AA H 0.925485 0.505280 0.768958 0.035 Uiso 0.49(3) 1 calc R U P A 1
C9 C 0.790(2) 0.4986(7) 0.6212(8) 0.029(2) Uani 0.49(3) 1 d D . P A 1
H9 H 0.940961 0.517761 0.598203 0.035 Uiso 0.49(3) 1 calc R U P A 1
C9M C 0.780(3) 0.4089(4) 0.6126(6) 0.036(2) Uani 0.49(3) 1 d D . P A 1
H9MA H 0.881948 0.385517 0.668244 0.055 Uiso 0.49(3) 1 calc R U P A 1
H9MB H 0.834967 0.392703 0.549098 0.055 Uiso 0.49(3) 1 calc R U P A 1
H9MC H 0.617168 0.390993 0.615107 0.055 Uiso 0.49(3) 1 calc R U P A 1
C10 C 0.5806(4) 0.53834(15) 0.55797(16) 0.0287(5) Uani 1 1 d D . . . .
H10 H 0.423566 0.524079 0.579794 0.034 Uiso 0.49(3) 1 calc R U P A 1
H10A H 0.412868 0.529471 0.570896 0.034 Uiso 0.51(3) 1 calc R U P A 2
O11 O 0.6255(3) 0.61978(10) 0.56157(12) 0.0272(4) Uani 1 1 d . . . . .
C12 C 0.6128(4) 0.65385(14) 0.65877(17) 0.0252(5) Uani 1 1 d . . . . .
H12 H 0.447267 0.648433 0.676408 0.030 Uiso 1 1 calc R U . . .
C12A C 0.7795(4) 0.61281(15) 0.73943(18) 0.0308(5) Uani 1 1 d D . . . .
O13 O 0.6624(3) 0.73378(10) 0.64844(14) 0.0370(4) Uani 1 1 d . . . . .
O14 O 0.6051(3) 0.51566(11) 0.45754(12) 0.0324(4) Uani 1 1 d . . . . .
C15 C 0.4086(4) 0.51556(14) 0.39217(17) 0.0279(5) Uani 1 1 d . . . . .
O16 O 0.2181(3) 0.53487(12) 0.41311(13) 0.0385(4) Uani 1 1 d . . . . .
C17 C 0.4573(4) 0.48372(18) 0.29208(18) 0.0344(6) Uani 1 1 d . . . . .
H17A H 0.324856 0.498857 0.241967 0.041 Uiso 1 1 calc R U . . .
H17B H 0.459535 0.425620 0.295928 0.041 Uiso 1 1 calc R U . . .
C18 C 0.6878(4) 0.51117(16) 0.25484(17) 0.0314(5) Uani 1 1 d . . . . .
H18A H 0.675611 0.567859 0.238539 0.038 Uiso 1 1 calc R U . . .
H18B H 0.818557 0.504285 0.308869 0.038 Uiso 1 1 calc R U . . .
C19 C 0.7438(4) 0.46665(15) 0.16415(17) 0.0276(5) Uani 1 1 d . . . . .
O20 O 0.6060(3) 0.41486(11) 0.12743(13) 0.0341(4) Uani 1 1 d . . . . .
O21 O 0.9377(3) 0.48469(13) 0.12982(13) 0.0402(5) Uani 1 1 d D . . . .
C1B C 0.966(3) 0.3082(9) -0.1470(15) 0.0244(18) Uani 0.456(5) 1 d D . P B 1
C2B C 0.8534(15) 0.2384(6) -0.1720(7) 0.0278(13) Uani 0.456(5) 1 d D . P B 1
H2B H 0.735131 0.219747 -0.133118 0.033 Uiso 0.456(5) 1 calc R U P B 1
C3B C 0.9092(15) 0.1957(5) -0.2517(6) 0.0326(14) Uani 0.456(5) 1 d D . P B 1
H3B H 0.823549 0.149107 -0.270308 0.039 Uiso 0.456(5) 1 calc R U P B 1
C4B C 1.094(3) 0.2202(11) -0.3072(12) 0.0345(11) Uani 0.456(5) 1 d D . P B 1
N4B N 1.156(3) 0.1758(11) -0.3850(9) 0.045(2) Uani 0.456(5) 1 d D . P B 1
H4BA H 1.270344 0.191401 -0.419353 0.054 Uiso 0.456(5) 1 calc R U P B 1
H4BB H 1.080784 0.131531 -0.400699 0.054 Uiso 0.456(5) 1 calc R U P B 1
C5B C 1.2074(15) 0.2909(4) -0.2791(6) 0.0370(12) Uani 0.456(5) 1 d D . P B 1
H5BA H 1.323369 0.310905 -0.318170 0.044 Uiso 0.456(5) 1 calc R U P B 1
C6B C 1.1555(13) 0.3322(5) -0.1963(6) 0.0338(11) Uani 0.456(5) 1 d D . P B 1
H6BA H 1.247779 0.376430 -0.173265 0.041 Uiso 0.456(5) 1 calc R U P B 1
C7B C 0.895(4) 0.350(2) -0.060(2) 0.0280(19) Uani 0.456(5) 1 d D . P B 1
O8B O 1.062(2) 0.3884(5) -0.0150(11) 0.0416(17) Uani 0.456(5) 1 d D . P B 1
O9B O 0.692(3) 0.3337(19) -0.030(2) 0.033(2) Uani 0.456(5) 1 d D . P B 1
C1C C 0.969(3) 0.2937(7) -0.1413(12) 0.0244(18) Uani 0.544(5) 1 d D . P B 2
C2C C 0.7937(12) 0.2457(5) -0.1956(5) 0.0278(13) Uani 0.544(5) 1 d D . P B 2
H2C H 0.641764 0.241290 -0.172953 0.033 Uiso 0.544(5) 1 calc R U P B 2
C3C C 0.8410(12) 0.2059(4) -0.2798(5) 0.0326(14) Uani 0.544(5) 1 d D . P B 2
H3C H 0.724024 0.172004 -0.312060 0.039 Uiso 0.544(5) 1 calc R U P B 2
C4C C 1.056(2) 0.2139(9) -0.3194(10) 0.0345(11) Uani 0.544(5) 1 d D . P B 2
N4C N 1.091(2) 0.1784(9) -0.4067(8) 0.045(2) Uani 0.544(5) 1 d D . P B 2
H4CA H 0.977856 0.150035 -0.438680 0.054 Uiso 0.544(5) 1 calc R U P B 2
H4CB H 1.227339 0.183598 -0.431372 0.054 Uiso 0.544(5) 1 calc R U P B 2
C5C C 1.2339(12) 0.2608(4) -0.2654(5) 0.0370(12) Uani 0.544(5) 1 d D . P B 2
H5C H 1.386245 0.264786 -0.287720 0.044 Uiso 0.544(5) 1 calc R U P B 2
C6C C 1.1846(11) 0.3004(4) -0.1809(5) 0.0338(11) Uani 0.544(5) 1 d D . P B 2
H6C H 1.302534 0.333573 -0.147969 0.041 Uiso 0.544(5) 1 calc R U P B 2
C7C C 0.920(3) 0.3447(16) -0.0576(19) 0.0280(19) Uani 0.544(5) 1 d D . P B 2
O8C O 1.0283(19) 0.4093(4) -0.0268(9) 0.0416(17) Uani 0.544(5) 1 d D . P B 2
O9C O 0.728(2) 0.3299(16) -0.0198(16) 0.033(2) Uani 0.544(5) 1 d D . P B 2
C9D C 0.738(3) 0.4890(7) 0.6303(8) 0.032(2) Uani 0.51(3) 1 d D . P A 2
H9D H 0.903928 0.495086 0.613976 0.039 Uiso 0.51(3) 1 calc R U P A 2
C9N C 0.667(3) 0.4014(5) 0.6158(7) 0.040(2) Uani 0.51(3) 1 d D . P A 2
H9NA H 0.495521 0.396078 0.616029 0.059 Uiso 0.51(3) 1 calc R U P A 2
H9NB H 0.747317 0.370108 0.670438 0.059 Uiso 0.51(3) 1 calc R U P A 2
H9NC H 0.713102 0.382618 0.551803 0.059 Uiso 0.51(3) 1 calc R U P A 2
C8E C 0.724(3) 0.5206(6) 0.7379(8) 0.029(2) Uani 0.51(3) 1 d D . P A 2
H8E H 0.854979 0.494779 0.781745 0.035 Uiso 0.51(3) 1 calc R U P A 2
C8D C 0.494(3) 0.4985(6) 0.7794(7) 0.030(2) Uani 0.51(3) 1 d D . P A 2
H8DA H 0.473029 0.440733 0.775751 0.036 Uiso 0.51(3) 1 calc R U P A 2
H8DB H 0.359734 0.522859 0.737529 0.036 Uiso 0.51(3) 1 calc R U P A 2
C7D C 0.489(3) 0.5251(6) 0.8879(8) 0.034(2) Uani 0.51(3) 1 d D . P A 2
H7DA H 0.610109 0.496245 0.932150 0.040 Uiso 0.51(3) 1 calc R U P A 2
H7DB H 0.332540 0.514601 0.910438 0.040 Uiso 0.51(3) 1 calc R U P A 2
H9B H 0.671(10) 0.358(3) 0.026(3) 0.13(2) Uiso 1 1 d D . . . .
H21 H 0.973(11) 0.455(3) 0.082(4) 0.14(2) Uiso 1 1 d D . . . .

loop_
_atom_site_aniso_label
_atom_site_aniso_U_11
_atom_site_aniso_U_22
_atom_site_aniso_U_33
_atom_site_aniso_U_23
_atom_site_aniso_U_13
_atom_site_aniso_U_12
O1 0.0216(9) 0.0726(15) 0.0514(12) -0.0244(11) -0.0028(8) 0.0118(9)
O2 0.0293(10) 0.0700(14) 0.0660(15) -0.0227(12) 0.0208(9) -0.0094(9)
C3 0.0392(16) 0.0490(17) 0.068(2) -0.0215(15) 0.0277(14) -0.0174(13)
C3M 0.100(3) 0.062(2) 0.101(3) -0.027(2) 0.068(3) -0.042(2)
C4 0.0444(17) 0.059(2) 0.075(2) -0.0336(18) 0.0234(16) -0.0232(15)
C5 0.0384(14) 0.0406(15) 0.0474(16) -0.0199(13) 0.0092(12) -0.0066(12)
C5A 0.0309(13) 0.0416(14) 0.0311(13) -0.0123(11) -0.0065(10) 0.0111(10)
C6 0.0490(15) 0.0311(11) 0.0231(11) -0.0018(9) -0.0020(10) 0.0067(11)
C6M 0.072(2) 0.0378(15) 0.0295(13) -0.0051(12) 0.0033(13) 0.0091(14)
C7 0.036(5) 0.028(2) 0.022(2) 0.001(2) 0.009(3) 0.007(3)
C8 0.031(5) 0.025(3) 0.021(2) 0.0012(18) 0.001(3) 0.013(3)
C8A 0.032(5) 0.035(2) 0.021(3) -0.002(2) 0.004(2) 0.011(3)
C9 0.043(6) 0.026(3) 0.018(3) 0.001(2) 0.005(3) 0.011(3)
C9M 0.057(7) 0.030(3) 0.023(3) -0.002(2) 0.009(4) 0.010(3)
C10 0.0328(12) 0.0351(13) 0.0180(10) -0.0002(9) 0.0020(8) -0.0020(10)
O11 0.0257(8) 0.0330(9) 0.0235(8) 0.0030(7) 0.0050(6) -0.0007(6)
C12 0.0221(11) 0.0285(11) 0.0256(11) 0.0022(9) 0.0056(8) 0.0009(9)
C12A 0.0246(12) 0.0363(12) 0.0303(12) -0.0079(10) -0.0022(9) 0.0067(10)
O13 0.0348(9) 0.0292(9) 0.0500(11) 0.0027(8) 0.0188(8) -0.0005(7)
O14 0.0291(8) 0.0501(11) 0.0173(8) -0.0024(7) -0.0007(6) -0.0028(8)
C15 0.0274(12) 0.0325(12) 0.0231(11) 0.0027(9) -0.0010(9) -0.0025(10)
O16 0.0302(9) 0.0564(12) 0.0283(9) -0.0062(8) 0.0007(7) 0.0049(8)
C17 0.0259(12) 0.0530(16) 0.0236(11) -0.0071(11) -0.0007(9) -0.0054(11)
C18 0.0309(12) 0.0417(14) 0.0214(11) 0.0021(10) 0.0011(9) -0.0032(10)
C19 0.0218(11) 0.0370(13) 0.0225(11) 0.0059(10) -0.0043(8) 0.0000(10)
O20 0.0341(9) 0.0392(10) 0.0301(9) -0.0030(8) 0.0083(7) -0.0031(7)
O21 0.0275(9) 0.0676(14) 0.0253(9) -0.0008(9) 0.0021(7) -0.0082(9)
C1B 0.0270(11) 0.023(4) 0.0233(18) 0.012(3) 0.0044(11) 0.006(2)
C2B 0.026(3) 0.0249(18) 0.034(3) 0.004(2) 0.011(2) 0.006(2)
C3B 0.038(3) 0.023(2) 0.039(3) 0.000(2) 0.015(2) 0.001(2)
C4B 0.042(3) 0.027(2) 0.038(3) 0.0039(13) 0.020(2) 0.0074(17)
N4B 0.062(7) 0.0355(16) 0.045(4) -0.002(3) 0.033(4) 0.003(4)
C5B 0.037(2) 0.030(3) 0.047(2) 0.007(2) 0.0216(17) 0.002(2)
C6B 0.0288(17) 0.033(3) 0.041(2) 0.004(2) 0.0098(15) -0.002(2)
C7B 0.023(3) 0.038(3) 0.0223(14) 0.008(2) 0.000(2) 0.005(3)
O8B 0.039(3) 0.053(3) 0.030(3) -0.001(3) -0.0068(17) -0.007(3)
O9B 0.034(4) 0.033(2) 0.035(4) -0.002(3) 0.013(4) 0.003(4)
C1C 0.0270(11) 0.023(4) 0.0233(18) 0.012(3) 0.0044(11) 0.006(2)
C2C 0.026(3) 0.0249(18) 0.034(3) 0.004(2) 0.011(2) 0.006(2)
C3C 0.038(3) 0.023(2) 0.039(3) 0.000(2) 0.015(2) 0.001(2)
C4C 0.042(3) 0.027(2) 0.038(3) 0.0039(13) 0.020(2) 0.0074(17)
N4C 0.062(7) 0.0355(16) 0.045(4) -0.002(3) 0.033(4) 0.003(4)
C5C 0.037(2) 0.030(3) 0.047(2) 0.007(2) 0.0216(17) 0.002(2)
C6C 0.0288(17) 0.033(3) 0.041(2) 0.004(2) 0.0098(15) -0.002(2)
C7C 0.023(3) 0.038(3) 0.0223(14) 0.008(2) 0.000(2) 0.005(3)
O8C 0.039(3) 0.053(3) 0.030(3) -0.001(3) -0.0068(17) -0.007(3)
O9C 0.034(4) 0.033(2) 0.035(4) -0.002(3) 0.013(4) 0.003(4)
C9D 0.039(5) 0.041(4) 0.017(3) -0.003(2) 0.001(3) 0.006(3)
C9N 0.048(6) 0.043(4) 0.027(3) -0.009(2) 0.002(3) 0.007(4)
C8E 0.037(6) 0.033(3) 0.016(3) -0.002(2) -0.001(3) 0.016(3)
C8D 0.046(6) 0.023(3) 0.022(2) 0.0013(18) 0.006(3) 0.010(3)
C7D 0.051(7) 0.031(2) 0.019(2) 0.000(2) 0.004(3) 0.008(3)

loop_
_atom_type_symbol
_atom_type_description
_atom_type_scat_dispersion_real
_atom_type_scat_dispersion_imag
_atom_type_scat_source
C C 0.0181 0.0091 'International Tables Vol C Tables 4.2.6.8 and 6.1.1.4'
H H 0.0000 0.0000 'International Tables Vol C Tables 4.2.6.8 and 6.1.1.4'
N N 0.0311 0.0180 'International Tables Vol C Tables 4.2.6.8 and 6.1.1.4'
O O 0.0492 0.0322 'International Tables Vol C Tables 4.2.6.8 and 6.1.1.4'

loop_
_geom_angle_atom_site_label_1
_geom_angle_atom_site_label_2
_geom_angle_atom_site_label_3
_geom_angle
_geom_angle_site_symmetry_1
_geom_angle_site_symmetry_3
_geom_angle_publ_flag
C12A O1 O2 111.79(18) . . ?
C3 O2 O1 108.4(2) . . ?
O2 C3 C3M 103.1(3) . . ?
O2 C3 C4 113.6(3) . . ?
O2 C3 O13 107.9(2) . . ?
C3M C3 C4 114.0(3) . . ?
O13 C3 C3M 107.8(3) . . ?
O13 C3 C4 110.0(2) . . ?
C3 C3M H3MA 109.5 . . ?
C3 C3M H3MB 109.5 . . ?
C3 C3M H3MC 109.5 . . ?
H3MA C3M H3MB 109.5 . . ?
H3MA C3M H3MC 109.5 . . ?
H3MB C3M H3MC 109.5 . . ?
C3 C4 H4A 108.7 . . ?
C3 C4 H4B 108.7 . . ?
H4A C4 H4B 107.6 . . ?
C5 C4 C3 114.2(2) . . ?
C5 C4 H4A 108.7 . . ?
C5 C4 H4B 108.7 . . ?
C4 C5 H5A 108.3 . . ?
C4 C5 H5B 108.3 . . ?
C4 C5 C5A 115.7(2) . . ?
H5A C5 H5B 107.4 . . ?
C5A C5 H5A 108.3 . . ?
C5A C5 H5B 108.3 . . ?
C5 C5A H5AA 106.4 . . ?
C5 C5A C12A 112.4(2) . . ?
C6 C5A C5 110.8(2) . . ?
C6 C5A H5AA 106.4 . . ?
C6 C5A C12A 113.7(2) . . ?
C12A C5A H5AA 106.4 . . ?
C5A C6 H6A 110.2 . . ?
C5A C6 H6B 105.7 . . ?
C5A C6 C6M 111.9(2) . . ?
C5A C6 C7 103.3(5) . . ?
C5A C6 C7D 119.0(6) . . ?
C6M C6 H6A 110.2 . . ?
C6M C6 H6B 105.7 . . ?
C6M C6 C7 110.9(4) . . ?
C6M C6 C7D 107.8(4) . . ?
C7 C6 H6A 110.2 . . ?
C7D C6 H6B 105.7 . . ?
C6 C6M H6MA 109.5 . . ?
C6 C6M H6MB 109.5 . . ?
C6 C6M H6MC 109.5 . . ?
H6MA C6M H6MB 109.5 . . ?
H6MA C6M H6MC 109.5 . . ?
H6MB C6M H6MC 109.5 . . ?
C6 C7 H7A 108.6 . . ?
C6 C7 H7B 108.6 . . ?
H7A C7 H7B 107.6 . . ?
C8 C7 C6 114.6(8) . . ?
C8 C7 H7A 108.6 . . ?
C8 C7 H7B 108.6 . . ?
C7 C8 H8A 109.3 . . ?
C7 C8 H8B 109.3 . . ?
H8A C8 H8B 108.0 . . ?
C8A C8 C7 111.5(7) . . ?
C8A C8 H8A 109.3 . . ?
C8A C8 H8B 109.3 . . ?
C8 C8A H8AA 106.7 . . ?
C8 C8A C9 115.5(8) . . ?
C9 C8A H8AA 106.7 . . ?
C12A C8A C8 108.8(8) . . ?
C12A C8A H8AA 106.7 . . ?
C12A C8A C9 111.9(9) . . ?
C8A C9 H9 109.0 . . ?
C8A C9 C9M 110.9(8) . . ?
C8A C9 C10 106.7(8) . . ?
C9M C9 H9 109.0 . . ?
C9M C9 C10 112.1(9) . . ?
C10 C9 H9 109.0 . . ?
C9 C9M H9MA 109.5 . . ?
C9 C9M H9MB 109.5 . . ?
C9 C9M H9MC 109.5 . . ?
H9MA C9M H9MB 109.5 . . ?
H9MA C9M H9MC 109.5 . . ?
H9MB C9M H9MC 109.5 . . ?
C9 C10 H10 113.2 . . ?
O11 C10 C9 106.6(5) . . ?
O11 C10 H10 113.2 . . ?
O11 C10 H10A 108.4 . . ?
O11 C10 O14 105.24(18) . . ?
O11 C10 C9D 115.7(5) . . ?
O14 C10 C9 104.8(4) . . ?
O14 C10 H10 113.2 . . ?
O14 C10 H10A 108.4 . . ?
O14 C10 C9D 110.5(5) . . ?
C9D C10 H10A 108.4 . . ?
C10 O11 C12 113.63(17) . . ?
O11 C12 H12 108.6 . . ?
O11 C12 C12A 111.83(18) . . ?
C12A C12 H12 108.6 . . ?
O13 C12 O11 105.74(18) . . ?
O13 C12 H12 108.6 . . ?
O13 C12 C12A 113.4(2) . . ?
O1 C12A C5A 106.11(19) . . ?
O1 C12A C8A 97.5(6) . . ?
O1 C12A C12 110.1(2) . . ?
O1 C12A C8E 109.6(6) . . ?
C5A C12A C8E 108.8(4) . . ?
C8A C12A C5A 115.6(5) . . ?
C8A C12A C12 113.2(6) . . ?
C12 C12A C5A 112.87(19) . . ?
C12 C12A C8E 109.4(5) . . ?
C12 O13 C3 113.4(2) . . ?
C15 O14 C10 117.38(19) . . ?
O14 C15 C17 111.4(2) . . ?
O16 C15 O14 123.9(2) . . ?
O16 C15 C17 124.6(2) . . ?
C15 C17 H17A 108.4 . . ?
C15 C17 H17B 108.4 . . ?
C15 C17 C18 115.5(2) . . ?
H17A C17 H17B 107.5 . . ?
C18 C17 H17A 108.4 . . ?
C18 C17 H17B 108.4 . . ?
C17 C18 H18A 109.2 . . ?
C17 C18 H18B 109.2 . . ?
H18A C18 H18B 107.9 . . ?
C19 C18 C17 112.2(2) . . ?
C19 C18 H18A 109.2 . . ?
C19 C18 H18B 109.2 . . ?
O20 C19 C18 120.0(2) . . ?
O20 C19 O21 123.9(2) . . ?
O21 C19 C18 116.1(2) . . ?
C19 O21 H21 114(4) . . ?
C2B C1B C6B 120.3(9) . . ?
C2B C1B C7B 116.9(12) . . ?
C6B C1B C7B 122.3(10) . . ?
C1B C2B H2B 119.6 . . ?
C3B C2B C1B 120.8(9) . . ?
C3B C2B H2B 119.6 . . ?
C2B C3B H3B 119.8 . . ?
C2B C3B C4B 120.5(9) . . ?
C4B C3B H3B 119.8 . . ?
N4B C4B C3B 120.4(11) . . ?
N4B C4B C5B 122.4(11) . . ?
C5B C4B C3B 117.2(9) . . ?
C4B N4B H4BA 120.0 . . ?
C4B N4B H4BB 120.0 . . ?
H4BA N4B H4BB 120.0 . . ?
C4B C5B H5BA 119.1 . . ?
C6B C5B C4B 121.8(8) . . ?
C6B C5B H5BA 119.1 . . ?
C1B C6B H6BA 120.6 . . ?
C5B C6B C1B 118.7(7) . . ?
C5B C6B H6BA 120.6 . . ?
O8B C7B C1B 112.4(14) . . ?
O8B C7B O9B 128.2(16) . . ?
O9B C7B C1B 118.5(13) . . ?
C7B O9B H9B 112(4) . . ?
C2C C1C C7C 123.5(10) . . ?
C6C C1C C2C 116.5(8) . . ?
C6C C1C C7C 119.3(9) . . ?
C1C C2C H2C 119.4 . . ?
C3C C2C C1C 121.2(7) . . ?
C3C C2C H2C 119.4 . . ?
C2C C3C H3C 119.1 . . ?
C2C C3C C4C 121.7(7) . . ?
C4C C3C H3C 119.1 . . ?
C3C C4C C5C 117.8(7) . . ?
N4C C4C C3C 120.3(9) . . ?
N4C C4C C5C 121.9(9) . . ?
C4C N4C H4CA 120.0 . . ?
C4C N4C H4CB 120.0 . . ?
H4CA N4C H4CB 120.0 . . ?
C4C C5C H5C 120.1 . . ?
C6C C5C C4C 119.9(6) . . ?
C6C C5C H5C 120.1 . . ?
C1C C6C H6C 118.6 . . ?
C5C C6C C1C 122.8(7) . . ?
C5C C6C H6C 118.6 . . ?
O8C C7C C1C 128.2(13) . . ?
O9C C7C C1C 115.2(11) . . ?
O9C C7C O8C 115.7(13) . . ?
C7C O9C H9B 125(5) . . ?
C10 C9D H9D 108.1 . . ?
C10 C9D C9N 109.0(8) . . ?
C10 C9D C8E 108.9(8) . . ?
C9N C9D H9D 108.1 . . ?
C9N C9D C8E 114.3(7) . . ?
C8E C9D H9D 108.1 . . ?
C9D C9N H9NA 109.5 . . ?
C9D C9N H9NB 109.5 . . ?
C9D C9N H9NC 109.5 . . ?
H9NA C9N H9NB 109.5 . . ?
H9NA C9N H9NC 109.5 . . ?
H9NB C9N H9NC 109.5 . . ?
C12A C8E H8E 106.9 . . ?
C9D C8E C12A 108.8(7) . . ?
C9D C8E H8E 106.9 . . ?
C8D C8E C12A 114.3(8) . . ?
C8D C8E C9D 112.6(8) . . ?
C8D C8E H8E 106.9 . . ?
C8E C8D H8DA 109.2 . . ?
C8E C8D H8DB 109.2 . . ?
C8E C8D C7D 112.2(7) . . ?
H8DA C8D H8DB 107.9 . . ?
C7D C8D H8DA 109.2 . . ?
C7D C8D H8DB 109.2 . . ?
C6 C7D H7DA 110.2 . . ?
C6 C7D H7DB 110.2 . . ?
C8D C7D C6 107.7(7) . . ?
C8D C7D H7DA 110.2 . . ?
C8D C7D H7DB 110.2 . . ?
H7DA C7D H7DB 108.5 . . ?

loop_
_geom_bond_atom_site_label_1
_geom_bond_atom_site_label_2
_geom_bond_distance
_geom_bond_site_symmetry_2
_geom_bond_publ_flag
O1 O2 1.468(4) . ?
O1 C12A 1.453(3) . ?
O2 C3 1.405(4) . ?
C3 C3M 1.509(5) . ?
C3 C4 1.530(5) . ?
C3 O13 1.440(4) . ?
C3M H3MA 0.9800 . ?
C3M H3MB 0.9800 . ?
C3M H3MC 0.9800 . ?
C4 H4A 0.9900 . ?
C4 H4B 0.9900 . ?
C4 C5 1.519(4) . ?
C5 H5A 0.9900 . ?
C5 H5B 0.9900 . ?
C5 C5A 1.530(4) . ?
C5A H5AA 1.0000 . ?
C5A C6 1.526(4) . ?
C5A C12A 1.552(3) . ?
C6 H6A 1.0000 . ?
C6 H6B 1.0000 . ?
C6 C6M 1.534(4) . ?
C6 C7 1.538(10) . ?
C6 C7D 1.540(10) . ?
C6M H6MA 0.9800 . ?
C6M H6MB 0.9800 . ?
C6M H6MC 0.9800 . ?
C7 H7A 0.9900 . ?
C7 H7B 0.9900 . ?
C7 C8 1.529(10) . ?
C8 H8A 0.9900 . ?
C8 H8B 0.9900 . ?
C8 C8A 1.524(9) . ?
C8A H8AA 1.0000 . ?
C8A C9 1.532(11) . ?
C8A C12A 1.503(12) . ?
C9 H9 1.0000 . ?
C9 C9M 1.532(11) . ?
C9 C10 1.543(11) . ?
C9M H9MA 0.9800 . ?
C9M H9MB 0.9800 . ?
C9M H9MC 0.9800 . ?
C10 H10 1.0000 . ?
C10 H10A 1.0000 . ?
C10 O11 1.409(3) . ?
C10 O14 1.426(3) . ?
C10 C9D 1.505(12) . ?
O11 C12 1.439(3) . ?
C12 H12 1.0000 . ?
C12 C12A 1.531(3) . ?
C12 O13 1.399(3) . ?
C12A C8E 1.600(11) . ?
O14 C15 1.347(3) . ?
C15 O16 1.196(3) . ?
C15 C17 1.504(3) . ?
C17 H17A 0.9900 . ?
C17 H17B 0.9900 . ?
C17 C18 1.527(3) . ?
C18 H18A 0.9900 . ?
C18 H18B 0.9900 . ?
C18 C19 1.498(3) . ?
C19 O20 1.246(3) . ?
C19 O21 1.278(3) . ?
O21 H21 0.86(3) . ?
C1B C2B 1.374(12) . ?
C1B C6B 1.386(11) . ?
C1B C7B 1.461(13) . ?
C2B H2B 0.9500 . ?
C2B C3B 1.360(10) . ?
C3B H3B 0.9500 . ?
C3B C4B 1.417(12) . ?
C4B N4B 1.365(12) . ?
C4B C5B 1.398(12) . ?
N4B H4BA 0.8800 . ?
N4B H4BB 0.8800 . ?
C5B H5BA 0.9500 . ?
C5B C6B 1.375(9) . ?
C6B H6BA 0.9500 . ?
C7B O8B 1.254(17) . ?
C7B O9B 1.291(12) . ?
O9B H9B 0.88(3) . ?
C1C C2C 1.427(11) . ?
C1C C6C 1.395(10) . ?
C1C C7C 1.471(10) . ?
C2C H2C 0.9500 . ?
C2C C3C 1.371(8) . ?
C3C H3C 0.9500 . ?
C3C C4C 1.392(9) . ?
C4C N4C 1.354(9) . ?
C4C C5C 1.427(10) . ?
N4C H4CA 0.8800 . ?
N4C H4CB 0.8800 . ?
C5C H5C 0.9500 . ?
C5C C6C 1.375(8) . ?
C6C H6C 0.9500 . ?
C7C O8C 1.306(14) . ?
C7C O9C 1.279(11) . ?
O9C H9B 0.86(3) . ?
C9D H9D 1.0000 . ?
C9D C9N 1.551(11) . ?
C9D C8E 1.552(10) . ?
C9N H9NA 0.9800 . ?
C9N H9NB 0.9800 . ?
C9N H9NC 0.9800 . ?
C8E H8E 1.0000 . ?
C8E C8D 1.528(9) . ?
C8D H8DA 0.9900 . ?
C8D H8DB 0.9900 . ?
C8D C7D 1.530(9) . ?
C7D H7DA 0.9900 . ?
C7D H7DB 0.9900 . ?

loop_
_geom_torsion_atom_site_label_1
_geom_torsion_atom_site_label_2
_geom_torsion_atom_site_label_3
_geom_torsion_atom_site_label_4
_geom_torsion
_geom_torsion_site_symmetry_1
_geom_torsion_site_symmetry_2
_geom_torsion_site_symmetry_3
_geom_torsion_site_symmetry_4
_geom_torsion_publ_flag
O1 O2 C3 C3M 171.7(3) . . . . ?
O1 O2 C3 C4 47.9(3) . . . . ?
O1 O2 C3 O13 -74.4(3) . . . . ?
O1 C12A C8E C9D -66.4(9) . . . . ?
O1 C12A C8E C8D 166.7(6) . . . . ?
O2 O1 C12A C5A -106.5(2) . . . . ?
O2 O1 C12A C8A 134.1(5) . . . . ?
O2 O1 C12A C12 15.9(3) . . . . ?
O2 O1 C12A C8E 136.2(5) . . . . ?
O2 C3 C4 C5 -94.8(3) . . . . ?
O2 C3 O13 C12 35.0(3) . . . . ?
C3 C4 C5 C5A 57.8(4) . . . . ?
C3M C3 C4 C5 147.5(3) . . . . ?
C3M C3 O13 C12 145.7(2) . . . . ?
C4 C3 O13 C12 -89.4(3) . . . . ?
C4 C5 C5A C6 -168.1(3) . . . . ?
C4 C5 C5A C12A -39.6(3) . . . . ?
C5 C5A C6 C6M -57.7(3) . . . . ?
C5 C5A C6 C7 -177.2(5) . . . . ?
C5 C5A C6 C7D 175.3(6) . . . . ?
C5 C5A C12A O1 71.6(3) . . . . ?
C5 C5A C12A C8A 178.5(6) . . . . ?
C5 C5A C12A C12 -49.0(3) . . . . ?
C5 C5A C12A C8E -170.6(6) . . . . ?
C5A C6 C7 C8 -60.4(7) . . . . ?
C5A C6 C7D C8D -50.7(8) . . . . ?
C5A C12A C8E C9D 178.0(7) . . . . ?
C5A C12A C8E C8D 51.1(9) . . . . ?
C6 C5A C12A O1 -161.4(2) . . . . ?
C6 C5A C12A C8A -54.6(7) . . . . ?
C6 C5A C12A C12 78.0(3) . . . . ?
C6 C5A C12A C8E -43.6(6) . . . . ?
C6 C7 C8 C8A 61.6(10) . . . . ?
C6M C6 C7 C8 179.5(5) . . . . ?
C6M C6 C7D C8D -179.5(5) . . . . ?
C7 C8 C8A C9 -177.7(9) . . . . ?
C7 C8 C8A C12A -50.9(11) . . . . ?
C8 C8A C9 C9M -53.0(13) . . . . ?
C8 C8A C9 C10 69.3(11) . . . . ?
C8 C8A C12A O1 160.6(7) . . . . ?
C8 C8A C12A C5A 48.7(10) . . . . ?
C8 C8A C12A C12 -83.7(8) . . . . ?
C8A C9 C10 O11 65.9(8) . . . . ?
C8A C9 C10 O14 177.2(6) . . . . ?
C9 C8A C12A O1 -70.6(9) . . . . ?
C9 C8A C12A C5A 177.5(7) . . . . ?
C9 C8A C12A C12 45.1(10) . . . . ?
C9 C10 O11 C12 -68.1(5) . . . . ?
C9 C10 O14 C15 155.3(6) . . . . ?
C9M C9 C10 O11 -172.5(6) . . . . ?
C9M C9 C10 O14 -61.3(7) . . . . ?
C10 O11 C12 C12A 55.9(2) . . . . ?
C10 O11 C12 O13 179.78(18) . . . . ?
C10 O14 C15 O16 1.7(4) . . . . ?
C10 O14 C15 C17 -175.0(2) . . . . ?
C10 C9D C8E C12A -52.8(10) . . . . ?
C10 C9D C8E C8D 75.0(10) . . . . ?
O11 C10 O14 C15 -92.5(2) . . . . ?
O11 C10 C9D C9N -179.4(5) . . . . ?
O11 C10 C9D C8E 55.2(8) . . . . ?
O11 C12 C12A O1 65.4(2) . . . . ?
O11 C12 C12A C5A -176.3(2) . . . . ?
O11 C12 C12A C8A -42.6(6) . . . . ?
O11 C12 C12A C8E -55.1(5) . . . . ?
O11 C12 O13 C3 -95.7(2) . . . . ?
C12 C12A C8E C9D 54.3(9) . . . . ?
C12 C12A C8E C8D -72.6(8) . . . . ?
C12A O1 O2 C3 45.1(3) . . . . ?
C12A C5A C6 C6M 174.5(2) . . . . ?
C12A C5A C6 C7 55.1(5) . . . . ?
C12A C5A C6 C7D 47.5(6) . . . . ?
C12A C8A C9 C9M -178.2(9) . . . . ?
C12A C8A C9 C10 -55.9(10) . . . . ?
C12A C12 O13 C3 27.1(3) . . . . ?
C12A C8E C8D C7D -58.9(11) . . . . ?
O13 C3 C4 C5 26.3(4) . . . . ?
O13 C12 C12A O1 -54.1(3) . . . . ?
O13 C12 C12A C5A 64.3(3) . . . . ?
O13 C12 C12A C8A -162.0(5) . . . . ?
O13 C12 C12A C8E -174.5(5) . . . . ?
O14 C10 O11 C12 -179.04(17) . . . . ?
O14 C10 C9D C9N -60.0(8) . . . . ?
O14 C10 C9D C8E 174.6(6) . . . . ?
O14 C15 C17 C18 -41.8(3) . . . . ?
C15 C17 C18 C19 170.1(2) . . . . ?
O16 C15 C17 C18 141.6(3) . . . . ?
C17 C18 C19 O20 1.0(3) . . . . ?
C17 C18 C19 O21 -178.2(2) . . . . ?
C1B C2B C3B C4B 4(2) . . . . ?
C2B C1B C6B C5B 9(3) . . . . ?
C2B C1B C7B O8B 149(3) . . . . ?
C2B C1B C7B O9B -21(4) . . . . ?
C2B C3B C4B N4B 177.6(14) . . . . ?
C2B C3B C4B C5B -3(2) . . . . ?
C3B C4B C5B C6B 5(2) . . . . ?
C4B C5B C6B C1B -8(2) . . . . ?
N4B C4B C5B C6B -175.3(13) . . . . ?
C6B C1B C2B C3B -7(3) . . . . ?
C6B C1B C7B O8B -24(5) . . . . ?
C6B C1B C7B O9B 167(3) . . . . ?
C7B C1B C2B C3B -180(2) . . . . ?
C7B C1B C6B C5B -179(2) . . . . ?
C1C C2C C3C C4C -3.7(17) . . . . ?
C2C C1C C6C C5C -3(2) . . . . ?
C2C C1C C7C O8C -153(3) . . . . ?
C2C C1C C7C O9C 16(4) . . . . ?
C2C C3C C4C N4C -175.2(11) . . . . ?
C2C C3C C4C C5C 4.4(19) . . . . ?
C3C C4C C5C C6C -4.2(19) . . . . ?
C4C C5C C6C C1C 3.4(16) . . . . ?
N4C C4C C5C C6C 175.4(12) . . . . ?
C6C C1C C2C C3C 3(2) . . . . ?
C6C C1C C7C O8C 17(4) . . . . ?
C6C C1C C7C O9C -174(2) . . . . ?
C7C C1C C2C C3C 172.8(19) . . . . ?
C7C C1C C6C C5C -173.1(19) . . . . ?
C9D C10 O11 C12 -56.8(6) . . . . ?
C9D C10 O14 C15 141.9(6) . . . . ?
C9D C8E C8D C7D 176.2(9) . . . . ?
C9N C9D C8E C12A -175.1(9) . . . . ?
C9N C9D C8E C8D -47.2(12) . . . . ?
C8E C8D C7D C6 54.4(10) . . . . ?
